data_4004102
loop_
_publ_author_name
'Mi, Ruixiang'
'Hu, Sanlue'
'Xiao, Zewen'

_publ_section_title
;
 Rock-Salt-Ordered Nitrohalide Double Antiperovskites: Theoretical Design
 and Experimental Verification
;
_journal_issue 20
_journal_name_full 'Chemistry of Materials'
_journal_page_first 9098
_journal_page_last 9103
_journal_paper_doi 10.1021/acs.chemmater.2c01925
_journal_volume 34
_journal_year 2022
_chemical_formula_sum 'I3 Li6 N'
_space_group_IT_number 225
_space_group_name_Hall '-F 4 2 3'
_space_group_name_H-M_alt 'F m -3 m'
_symmetry_cell_setting cubic
_symmetry_space_group_name_Hall '-F 4 2 3'
_symmetry_space_group_name_H-M 'F m -3 m'
_cell_angle_alpha 90.0000
_cell_angle_beta 90.0000
_cell_angle_gamma 90.0000
_cell_formula_units_Z 4
_cell_length_a 9.53495
_cell_length_b 9.53495
_cell_length_c 9.53495
_cell_volume 866.873
_computing_structure_refinement FULLPROF
_diffrn_radiation_type X-ray
_pd_instr_location ' ?'
_pd_meas_2theta_range_inc 0.010002
_pd_meas_2theta_range_max 80.00000
_pd_meas_2theta_range_min 5.06000
_pd_meas_number_of_points 7495
_pd_proc_2theta_range_inc 0.010002
_pd_proc_2theta_range_max 79.9026
_pd_proc_2theta_range_min 4.9626
_pd_proc_ls_pref_orient_corr ' ?'
_pd_proc_ls_prof_R_factor 5.6635
_pd_proc_ls_prof_wR_expected 2.3748
_pd_proc_ls_prof_wR_factor 7.2989
_pd_proc_wavelength 1.540560
_pd_spec_mounting ' ?'
_refine_ls_number_parameters 93
_refine_ls_number_reflns 52
_refine_ls_number_restraints 0
_refine_ls_R_I_factor 4.7981
_cod_data_source_file cm2c01925_si_003.cif
_cod_data_source_block Li6NII2
_cod_depositor_comments
;
The following automatic conversions were performed:

data item '_symmetry_cell_setting' value 'Cubic' was changed to
'cubic' in accordance with the built-in table derived from the CIF
Core dictionary named 'cif_core.dic' version 2.4.5 last updated on
2014-11-21.

Automatic conversion script
Id: cif_fix_values 8738 2021-04-28 16:35:53Z antanas 
;
_cod_database_code 4004102
_pd_proc_ls_prof_cr_factor 16.5763
_pd_proc_ls_prof_cwr_factor 13.9073
_pd_proc_ls_prof_cwr_expected 4.5249
_pd_proc_ls_prof_chi2 9.4463
_pd_proc_ls_prof_echi2 10.0823

loop_
_symmetry_equiv_pos_as_xyz
x,y,z
x,-y,-z
-x,y,-z
-x,-y,z
y,z,x
-y,-z,x
y,-z,-x
-y,z,-x
z,x,y
-z,x,-y
-z,-x,y
z,-x,-y
y,x,z
-y,x,-z
y,-x,-z
-y,-x,z
z,y,x
-z,-y,x
-z,y,-x
z,-y,-x
x,z,y
x,-z,-y
-x,-z,y
-x,z,-y
-x,-y,-z
-x,y,z
x,-y,z
x,y,-z
-y,-z,-x
y,z,-x
-y,z,x
y,-z,x
-z,-x,-y
z,-x,y
z,x,-y
-z,x,y
-y,-x,-z
y,-x,z
-y,x,z
y,x,-z
-z,-y,-x
z,y,-x
z,-y,x
-z,y,x
-x,-z,-y
-x,z,y
x,z,-y
x,-z,y
x+1/2,y+1/2,z
x+1/2,-y+1/2,-z
-x+1/2,y+1/2,-z
-x+1/2,-y+1/2,z
y+1/2,z+1/2,x
-y+1/2,-z+1/2,x
y+1/2,-z+1/2,-x
-y+1/2,z+1/2,-x
z+1/2,x+1/2,y
-z+1/2,x+1/2,-y
-z+1/2,-x+1/2,y
z+1/2,-x+1/2,-y
y+1/2,x+1/2,z
-y+1/2,x+1/2,-z
y+1/2,-x+1/2,-z
-y+1/2,-x+1/2,z
z+1/2,y+1/2,x
-z+1/2,-y+1/2,x
-z+1/2,y+1/2,-x
z+1/2,-y+1/2,-x
x+1/2,z+1/2,y
x+1/2,-z+1/2,-y
-x+1/2,-z+1/2,y
-x+1/2,z+1/2,-y
-x+1/2,-y+1/2,-z
-x+1/2,y+1/2,z
x+1/2,-y+1/2,z
x+1/2,y+1/2,-z
-y+1/2,-z+1/2,-x
y+1/2,z+1/2,-x
-y+1/2,z+1/2,x
y+1/2,-z+1/2,x
-z+1/2,-x+1/2,-y
z+1/2,-x+1/2,y
z+1/2,x+1/2,-y
-z+1/2,x+1/2,y
-y+1/2,-x+1/2,-z
y+1/2,-x+1/2,z
-y+1/2,x+1/2,z
y+1/2,x+1/2,-z
-z+1/2,-y+1/2,-x
z+1/2,y+1/2,-x
z+1/2,-y+1/2,x
-z+1/2,y+1/2,x
-x+1/2,-z+1/2,-y
-x+1/2,z+1/2,y
x+1/2,z+1/2,-y
x+1/2,-z+1/2,y
x+1/2,y,z+1/2
x+1/2,-y,-z+1/2
-x+1/2,y,-z+1/2
-x+1/2,-y,z+1/2
y+1/2,z,x+1/2
-y+1/2,-z,x+1/2
y+1/2,-z,-x+1/2
-y+1/2,z,-x+1/2
z+1/2,x,y+1/2
-z+1/2,x,-y+1/2
-z+1/2,-x,y+1/2
z+1/2,-x,-y+1/2
y+1/2,x,z+1/2
-y+1/2,x,-z+1/2
y+1/2,-x,-z+1/2
-y+1/2,-x,z+1/2
z+1/2,y,x+1/2
-z+1/2,-y,x+1/2
-z+1/2,y,-x+1/2
z+1/2,-y,-x+1/2
x+1/2,z,y+1/2
x+1/2,-z,-y+1/2
-x+1/2,-z,y+1/2
-x+1/2,z,-y+1/2
-x+1/2,-y,-z+1/2
-x+1/2,y,z+1/2
x+1/2,-y,z+1/2
x+1/2,y,-z+1/2
-y+1/2,-z,-x+1/2
y+1/2,z,-x+1/2
-y+1/2,z,x+1/2
y+1/2,-z,x+1/2
-z+1/2,-x,-y+1/2
z+1/2,-x,y+1/2
z+1/2,x,-y+1/2
-z+1/2,x,y+1/2
-y+1/2,-x,-z+1/2
y+1/2,-x,z+1/2
-y+1/2,x,z+1/2
y+1/2,x,-z+1/2
-z+1/2,-y,-x+1/2
z+1/2,y,-x+1/2
z+1/2,-y,x+1/2
-z+1/2,y,x+1/2
-x+1/2,-z,-y+1/2
-x+1/2,z,y+1/2
x+1/2,z,-y+1/2
x+1/2,-z,y+1/2
x,y+1/2,z+1/2
x,-y+1/2,-z+1/2
-x,y+1/2,-z+1/2
-x,-y+1/2,z+1/2
y,z+1/2,x+1/2
-y,-z+1/2,x+1/2
y,-z+1/2,-x+1/2
-y,z+1/2,-x+1/2
z,x+1/2,y+1/2
-z,x+1/2,-y+1/2
-z,-x+1/2,y+1/2
z,-x+1/2,-y+1/2
y,x+1/2,z+1/2
-y,x+1/2,-z+1/2
y,-x+1/2,-z+1/2
-y,-x+1/2,z+1/2
z,y+1/2,x+1/2
-z,-y+1/2,x+1/2
-z,y+1/2,-x+1/2
z,-y+1/2,-x+1/2
x,z+1/2,y+1/2
x,-z+1/2,-y+1/2
-x,-z+1/2,y+1/2
-x,z+1/2,-y+1/2
-x,-y+1/2,-z+1/2
-x,y+1/2,z+1/2
x,-y+1/2,z+1/2
x,y+1/2,-z+1/2
-y,-z+1/2,-x+1/2
y,z+1/2,-x+1/2
-y,z+1/2,x+1/2
y,-z+1/2,x+1/2
-z,-x+1/2,-y+1/2
z,-x+1/2,y+1/2
z,x+1/2,-y+1/2
-z,x+1/2,y+1/2
-y,-x+1/2,-z+1/2
y,-x+1/2,z+1/2
-y,x+1/2,z+1/2
y,x+1/2,-z+1/2
-z,-y+1/2,-x+1/2
z,y+1/2,-x+1/2
z,-y+1/2,x+1/2
-z,y+1/2,x+1/2
-x,-z+1/2,-y+1/2
-x,z+1/2,y+1/2
x,z+1/2,-y+1/2
x,-z+1/2,y+1/2

loop_
_atom_site_label
_atom_site_fract_x
_atom_site_fract_y
_atom_site_fract_z
_atom_site_U_iso_or_equiv
_atom_site_occupancy
_atom_site_adp_type
_atom_site_type_symbol
I1 0.00000 0.00000 0.00000 0.02510 1.00000 Uiso I
I2 -0.2500 -0.2500 0.25000 0.02555 1.00024 Uiso I
N3 -0.5000 -0.5000 0.50000 0.04375 1.00000 Uiso N
Li4 -0.5000 -0.3221 0.50000 0.14587 1.00016 Uiso Li

loop_
_atom_type_symbol
_atom_type_scat_Cromer_Mann_a1
_atom_type_scat_Cromer_Mann_b1
_atom_type_scat_Cromer_Mann_a2
_atom_type_scat_Cromer_Mann_b2
_atom_type_scat_Cromer_Mann_a3
_atom_type_scat_Cromer_Mann_b3
_atom_type_scat_Cromer_Mann_a4
_atom_type_scat_Cromer_Mann_b4
_atom_type_scat_Cromer_Mann_c
_atom_type_scat_dispersion_real
_atom_type_scat_dispersion_imag
_atom_type_scat_source
i 20.14720 4.34700 18.99490 0.38140 7.51380 27.76600 2.27350 66.87760 4.07120 -0.57900 6.83500 International_Tables_for_Crystallography_Vol.C(1991)_Tables_6.1.1.4_and_6.1.1.5
n 12.21260 0.00570 3.13220 9.89330 2.01250 28.99750 1.16630 0.58260 -11.52900 0.02900 0.01800 International_Tables_for_Crystallography_Vol.C(1991)_Tables_6.1.1.4_and_6.1.1.5
li 1.12820 3.95460 0.75080 1.05240 0.61750 85.39050 0.46530 168.26100 0.03770 0.00100 0.00000 International_Tables_for_Crystallography_Vol.C(1991)_Tables_6.1.1.4_and_6.1.1.5
